data_7159319
loop_
_publ_author_name
'Tammisetti, Raviramanujayya'
'Chaudhari, Prakash D.'
'Hong, Bor-Cherng'
'Chien, Su-Ying'

_publ_section_title
;
 From citronellal to iridoids: asymmetric synthesis of iridoids and their
 analogues <i>via</i> organocatalytic intramolecular Michael reactions.
;
_journal_issue 20
_journal_name_full 'Organic &amp; biomolecular chemistry'
_journal_page_first 4200
_journal_page_last 4205
_journal_paper_doi 10.1039/d3ob00439b
_journal_volume 21
_journal_year 2023
_chemical_formula_sum 'C19 H21 Cl N2 O'
_chemical_formula_weight 328.83
_space_group_crystal_system orthorhombic
_space_group_IT_number 19
_space_group_name_Hall 'P 2ac 2ab'
_space_group_name_H-M_alt 'P 21 21 21'
_atom_sites_solution_hydrogens mixed
_audit_creation_method SHELXL-2019/1
_audit_update_record
;
2023-01-13 deposited with the CCDC.	2023-04-21 downloaded from the CCDC.
;
_cell_angle_alpha 90
_cell_angle_beta 90
_cell_angle_gamma 90
_cell_formula_units_Z 4
_cell_length_a 7.2485(2)
_cell_length_b 10.0179(3)
_cell_length_c 22.3054(7)
_cell_measurement_reflns_used 16395
_cell_measurement_temperature 200(2)
_cell_measurement_theta_max 30.41
_cell_measurement_theta_min 2.73
_cell_volume 1619.70(8)
_computing_cell_refinement 'SAINT V8.40B (Bruker AXS LLC, 2019)'
_computing_data_collection 'Bruker Instrument Service vV6.2.16'
_computing_data_reduction 'SAINT V8.40B (Bruker AXS LLC, 2019)'
_computing_molecular_graphics 'Bruker APEX4'
_computing_publication_material 'Bruker APEX4'
_computing_structure_refinement 'SHELXL-2019/1 (Sheldrick, 2019)'
_computing_structure_solution 'SHELXT (Sheldrick 2015)'
_diffrn_ambient_temperature 200(2)
_diffrn_measured_fraction_theta_full 0.999
_diffrn_measured_fraction_theta_max 1.000
_diffrn_measurement_device_type 'Bruker D8 VENTURE'
_diffrn_measurement_method '\f and \w scans'
_diffrn_radiation_type MoK\a
_diffrn_radiation_wavelength 0.71073
_diffrn_reflns_av_R_equivalents 0.0361
_diffrn_reflns_av_unetI/netI 0.0232
_diffrn_reflns_Laue_measured_fraction_full 0.999
_diffrn_reflns_Laue_measured_fraction_max 1.000
_diffrn_reflns_limit_h_max 9
_diffrn_reflns_limit_h_min -9
_diffrn_reflns_limit_k_max 12
_diffrn_reflns_limit_k_min -13
_diffrn_reflns_limit_l_max 24
_diffrn_reflns_limit_l_min -28
_diffrn_reflns_number 24516
_diffrn_reflns_point_group_measured_fraction_full 1.000
_diffrn_reflns_point_group_measured_fraction_max 1.000
_diffrn_reflns_theta_full 25.242
_diffrn_reflns_theta_max 27.497
_diffrn_reflns_theta_min 2.229
_exptl_absorpt_coefficient_mu 0.242
_exptl_absorpt_correction_T_max 0.9604
_exptl_absorpt_correction_T_min 0.8231
_exptl_absorpt_correction_type multi-scan
_exptl_absorpt_process_details
; 
Krause, L., Herbst-Irmer, R., Sheldrick, G. M., Stalke, D. (2015). 
"Comparison of silver and molybdenum microfocus X-ray sources for 
single-crystal structure determination" 
J. Appl. Cryst. 48, 3-10. 
doi:10.1107/S1600576714022985 
;
_exptl_crystal_colour light-yellow
_exptl_crystal_density_diffrn 1.348
_exptl_crystal_description lath
_exptl_crystal_F_000 696
_exptl_crystal_size_max 0.540
_exptl_crystal_size_mid 0.418
_exptl_crystal_size_min 0.034
_refine_diff_density_max 0.261
_refine_diff_density_min -0.230
_refine_diff_density_rms 0.045
_refine_ls_abs_structure_details
; 
 Flack x determined using 1314 quotients [(I+)-(I-)]/[(I+)+(I-)] 
 (Parsons, Flack and Wagner, Acta Cryst. B69 (2013) 249-259). 
;
_refine_ls_abs_structure_Flack 0.02(3)
_refine_ls_extinction_method none
_refine_ls_goodness_of_fit_ref 1.122
_refine_ls_hydrogen_treatment mixed
_refine_ls_matrix_type full
_refine_ls_number_parameters 213
_refine_ls_number_reflns 3712
_refine_ls_number_restraints 0
_refine_ls_restrained_S_all 1.122
_refine_ls_R_factor_all 0.0519
_refine_ls_R_factor_gt 0.0420
_refine_ls_shift/su_max 0.000
_refine_ls_shift/su_mean 0.000
_refine_ls_structure_factor_coef Fsqd
_refine_ls_weighting_details 'w=1/[\s^2^(Fo^2^)+(0.0245P)^2^+0.9832P] where P=(Fo^2^+2Fc^2^)/3'
_refine_ls_weighting_scheme calc
_refine_ls_wR_factor_gt 0.0890
_refine_ls_wR_factor_ref 0.0975
_reflns_Friedel_coverage 0.731
_reflns_Friedel_fraction_full 1.000
_reflns_Friedel_fraction_max 1.000
_reflns_number_gt 3317
_reflns_number_total 3712
_reflns_threshold_expression 'I > 2\s(I)'
_cod_data_source_file d3ob00439b2.cif
_cod_data_source_block ic21750
_cod_depositor_comments 'Adding full bibliography for 7159317--7159320.cif.'
_cod_database_code 7159319
_shelx_shelxl_version_number 2019/1
_shelx_space_group_comment
; 
The symmetry employed for this shelxl refinement is uniquely defined 
by the following loop, which should always be used as a source of 
symmetry information in preference to the above space-group names. 
They are only intended as comments. 
;
_shelx_estimated_absorpt_t_min 0.880
_shelx_estimated_absorpt_t_max 0.992

loop_
_space_group_symop_operation_xyz
'x, y, z'
'-x+1/2, -y, z+1/2'
'-x, y+1/2, -z+1/2'
'x+1/2, -y+1/2, -z'

loop_
_atom_site_label
_atom_site_type_symbol
_atom_site_fract_x
_atom_site_fract_y
_atom_site_fract_z
_atom_site_U_iso_or_equiv
_atom_site_adp_type
_atom_site_occupancy
_atom_site_site_symmetry_order
_atom_site_calc_flag
_atom_site_refinement_flags_posn
_atom_site_refinement_flags_adp
_atom_site_refinement_flags_occupancy
_atom_site_disorder_assembly
_atom_site_disorder_group
Cl1 Cl 0.58390(14) 0.39481(10) 0.53825(4) 0.0537(3) Uani 1 1 d . . . . .
O1 O 0.0013(3) 0.4275(2) 0.20719(10) 0.0398(5) Uani 1 1 d . . . . .
N1 N 0.2550(3) 0.2958(2) 0.20178(11) 0.0302(5) Uani 1 1 d . . . . .
H1 H 0.784(5) 0.372(4) 0.2554(16) 0.042(10) Uiso 1 1 d . . . . .
N2 N 0.6927(3) 0.3596(3) 0.27915(11) 0.0299(5) Uani 1 1 d . . . . .
C1 C 0.1635(4) 0.4102(3) 0.19114(12) 0.0309(6) Uani 1 1 d . . . . .
C2 C 0.2671(5) 0.5177(3) 0.15794(15) 0.0368(7) Uani 1 1 d . . . . .
H2A H 0.326753 0.577905 0.187310 0.044 Uiso 1 1 calc R U . . .
H2B H 0.178672 0.571263 0.134174 0.044 Uiso 1 1 calc R U . . .
C3 C 0.4135(4) 0.4609(3) 0.11628(13) 0.0351(7) Uani 1 1 d . . . . .
H3 H 0.482743 0.536977 0.097973 0.042 Uiso 1 1 calc R U . . .
C4 C 0.3381(5) 0.3729(4) 0.06542(15) 0.0458(8) Uani 1 1 d . . . . .
H4A H 0.210620 0.343686 0.074458 0.055 Uiso 1 1 calc R U . . .
H4B H 0.337517 0.422599 0.027058 0.055 Uiso 1 1 calc R U . . .
C5 C 0.4677(5) 0.2524(4) 0.06160(16) 0.0502(9) Uani 1 1 d . . . . .
H5A H 0.502663 0.234487 0.019451 0.060 Uiso 1 1 calc R U . . .
H5B H 0.407710 0.171767 0.078285 0.060 Uiso 1 1 calc R U . . .
C6 C 0.6384(5) 0.2905(4) 0.09889(14) 0.0396(7) Uani 1 1 d . . . . .
H6 H 0.713731 0.353431 0.074144 0.047 Uiso 1 1 calc R U . . .
C7 C 0.5516(4) 0.3725(3) 0.15030(13) 0.0310(6) Uani 1 1 d . . . . .
H7 H 0.648346 0.429923 0.169171 0.037 Uiso 1 1 calc R U . . .
C8 C 0.4593(4) 0.2857(3) 0.19889(12) 0.0287(6) Uani 1 1 d . . . . .
H8 H 0.489501 0.190608 0.189376 0.034 Uiso 1 1 calc R U . . .
C9 C 0.5228(4) 0.3111(3) 0.26234(13) 0.0292(6) Uani 1 1 d . . . . .
C10 C 0.6947(4) 0.3753(3) 0.34073(13) 0.0305(6) Uani 1 1 d . . . . .
C11 C 0.8296(4) 0.4262(3) 0.37831(14) 0.0366(7) Uani 1 1 d . . . . .
H11 H 0.943511 0.457560 0.362659 0.044 Uiso 1 1 calc R U . . .
C12 C 0.7940(5) 0.4303(3) 0.43927(14) 0.0410(7) Uani 1 1 d . . . . .
H12 H 0.885013 0.462995 0.466178 0.049 Uiso 1 1 calc R U . . .
C13 C 0.6242(4) 0.3862(3) 0.46107(14) 0.0369(7) Uani 1 1 d . . . . .
C14 C 0.4868(4) 0.3382(3) 0.42470(13) 0.0344(7) Uani 1 1 d . . . . .
H14 H 0.372087 0.309812 0.440883 0.041 Uiso 1 1 calc R U . . .
C15 C 0.5211(4) 0.3322(3) 0.36271(13) 0.0300(6) Uani 1 1 d . . . . .
C16 C 0.4139(4) 0.2913(3) 0.31201(13) 0.0309(6) Uani 1 1 d . . . . .
C17 C 0.2209(4) 0.2392(3) 0.30891(14) 0.0355(7) Uani 1 1 d . . . . .
H17A H 0.133723 0.308666 0.322841 0.043 Uiso 1 1 calc R U . . .
H17B H 0.208188 0.160539 0.335451 0.043 Uiso 1 1 calc R U . . .
C18 C 0.1749(4) 0.1999(3) 0.24439(14) 0.0348(7) Uani 1 1 d . . . . .
H18A H 0.224064 0.109557 0.236054 0.042 Uiso 1 1 calc R U . . .
H18B H 0.039325 0.197166 0.239187 0.042 Uiso 1 1 calc R U . . .
C19 C 0.7628(5) 0.1745(4) 0.11604(17) 0.0501(9) Uani 1 1 d . . . . .
H19A H 0.864836 0.207341 0.140806 0.075 Uiso 1 1 calc R U . . .
H19B H 0.812234 0.132974 0.079652 0.075 Uiso 1 1 calc R U . . .
H19C H 0.691518 0.108492 0.138710 0.075 Uiso 1 1 calc R U . . .

loop_
_atom_site_aniso_label
_atom_site_aniso_U_11
_atom_site_aniso_U_22
_atom_site_aniso_U_33
_atom_site_aniso_U_23
_atom_site_aniso_U_13
_atom_site_aniso_U_12
Cl1 0.0629(5) 0.0691(6) 0.0291(4) -0.0039(4) -0.0003(4) 0.0067(5)
O1 0.0287(10) 0.0427(13) 0.0481(13) 0.0014(10) 0.0081(9) 0.0023(10)
N1 0.0276(11) 0.0297(12) 0.0332(13) 0.0012(10) 0.0006(10) -0.0031(10)
N2 0.0261(12) 0.0364(14) 0.0274(12) 0.0000(10) 0.0040(10) 0.0001(10)
C1 0.0290(13) 0.0349(15) 0.0287(13) -0.0042(12) 0.0013(11) -0.0003(13)
C2 0.0371(16) 0.0340(16) 0.0394(16) 0.0037(13) 0.0074(14) 0.0008(14)
C3 0.0327(15) 0.0391(17) 0.0337(15) 0.0046(13) 0.0047(13) -0.0004(13)
C4 0.0425(18) 0.061(2) 0.0340(16) -0.0041(16) -0.0022(14) -0.0002(18)
C5 0.053(2) 0.057(2) 0.0403(18) -0.0120(17) -0.0037(16) 0.0034(18)
C6 0.0386(17) 0.0428(18) 0.0373(16) -0.0001(14) 0.0108(13) 0.0028(14)
C7 0.0285(14) 0.0339(15) 0.0306(14) -0.0017(12) 0.0012(11) -0.0024(12)
C8 0.0267(13) 0.0287(14) 0.0305(14) -0.0029(11) 0.0026(11) 0.0028(11)
C9 0.0263(13) 0.0308(15) 0.0304(14) -0.0012(12) 0.0023(11) 0.0018(11)
C10 0.0292(14) 0.0315(15) 0.0307(14) -0.0012(12) 0.0031(11) 0.0032(12)
C11 0.0301(14) 0.0393(17) 0.0403(16) -0.0023(13) -0.0023(13) -0.0015(13)
C12 0.0412(17) 0.0432(18) 0.0387(16) -0.0049(14) -0.0069(13) 0.0052(15)
C13 0.0455(17) 0.0363(16) 0.0290(14) -0.0003(13) 0.0007(13) 0.0089(14)
C14 0.0362(16) 0.0356(16) 0.0314(15) 0.0011(12) 0.0046(12) 0.0034(13)
C15 0.0310(14) 0.0294(14) 0.0295(14) -0.0005(11) 0.0028(11) 0.0021(11)
C16 0.0293(13) 0.0326(15) 0.0307(13) 0.0014(12) 0.0033(12) 0.0016(12)
C17 0.0302(14) 0.0396(17) 0.0368(15) 0.0004(13) 0.0062(13) -0.0057(13)
C18 0.0315(14) 0.0323(15) 0.0405(16) 0.0029(13) 0.0011(13) -0.0081(13)
C19 0.0455(19) 0.056(2) 0.049(2) -0.0057(17) 0.0095(17) 0.0125(18)

loop_
_atom_type_symbol
_atom_type_description
_atom_type_scat_dispersion_real
_atom_type_scat_dispersion_imag
_atom_type_scat_source
C C 0.0033 0.0016 'International Tables Vol C Tables 4.2.6.8 and 6.1.1.4'
H H 0.0000 0.0000 'International Tables Vol C Tables 4.2.6.8 and 6.1.1.4'
Cl Cl 0.1484 0.1585 'International Tables Vol C Tables 4.2.6.8 and 6.1.1.4'
N N 0.0061 0.0033 'International Tables Vol C Tables 4.2.6.8 and 6.1.1.4'
O O 0.0106 0.0060 'International Tables Vol C Tables 4.2.6.8 and 6.1.1.4'

loop_
_geom_angle_atom_site_label_1
_geom_angle_atom_site_label_2
_geom_angle_atom_site_label_3
_geom_angle
_geom_angle_site_symmetry_1
_geom_angle_site_symmetry_3
_geom_angle_publ_flag
C1 N1 C18 118.4(2) . . ?
C1 N1 C8 122.8(2) . . ?
C18 N1 C8 112.1(2) . . ?
C9 N2 C10 108.7(2) . . ?
O1 C1 N1 122.4(3) . . ?
O1 C1 C2 120.9(3) . . ?
N1 C1 C2 116.7(2) . . ?
C1 C2 C3 112.4(3) . . ?
C2 C3 C7 111.6(2) . . ?
C2 C3 C4 114.7(3) . . ?
C7 C3 C4 105.4(3) . . ?
C5 C4 C3 105.9(3) . . ?
C4 C5 C6 105.5(3) . . ?
C19 C6 C5 115.0(3) . . ?
C19 C6 C7 117.5(3) . . ?
C5 C6 C7 101.9(2) . . ?
C3 C7 C8 112.9(2) . . ?
C3 C7 C6 101.8(2) . . ?
C8 C7 C6 113.5(2) . . ?
N1 C8 C9 104.6(2) . . ?
N1 C8 C7 115.1(2) . . ?
C9 C8 C7 115.6(2) . . ?
C16 C9 N2 110.2(3) . . ?
C16 C9 C8 123.8(3) . . ?
N2 C9 C8 126.0(2) . . ?
N2 C10 C11 130.6(3) . . ?
N2 C10 C15 107.4(3) . . ?
C11 C10 C15 122.0(3) . . ?
C12 C11 C10 118.3(3) . . ?
C11 C12 C13 119.8(3) . . ?
C14 C13 C12 123.0(3) . . ?
C14 C13 Cl1 118.6(2) . . ?
C12 C13 Cl1 118.4(2) . . ?
C13 C14 C15 117.9(3) . . ?
C14 C15 C10 118.9(3) . . ?
C14 C15 C16 133.9(3) . . ?
C10 C15 C16 107.2(2) . . ?
C9 C16 C15 106.5(3) . . ?
C9 C16 C17 123.4(3) . . ?
C15 C16 C17 130.1(3) . . ?
C16 C17 C18 109.7(2) . . ?
N1 C18 C17 110.7(2) . . ?

loop_
_geom_bond_atom_site_label_1
_geom_bond_atom_site_label_2
_geom_bond_distance
_geom_bond_site_symmetry_2
_geom_bond_publ_flag
Cl1 C13 1.748(3) . ?
O1 C1 1.241(3) . ?
N1 C1 1.345(4) . ?
N1 C18 1.471(4) . ?
N1 C8 1.486(4) . ?
N2 C9 1.376(4) . ?
N2 C10 1.383(4) . ?
C1 C2 1.507(4) . ?
C2 C3 1.521(4) . ?
C3 C7 1.537(4) . ?
C3 C4 1.537(4) . ?
C4 C5 1.532(5) . ?
C5 C6 1.539(5) . ?
C6 C19 1.519(5) . ?
C6 C7 1.544(4) . ?
C7 C8 1.542(4) . ?
C8 C9 1.510(4) . ?
C9 C16 1.375(4) . ?
C10 C11 1.385(4) . ?
C10 C15 1.418(4) . ?
C11 C12 1.385(4) . ?
C12 C13 1.395(5) . ?
C13 C14 1.372(4) . ?
C14 C15 1.406(4) . ?
C15 C16 1.432(4) . ?
C16 C17 1.495(4) . ?
C17 C18 1.529(4) . ?
